data_7005784
loop_
_publ_author_name
'Mu\~noz, Bianca K'
'Godard, Cyril'
'Marinetti, Angela'
'Ruiz, Aurora'
'Benet-Buchholz, Jordi'
'Claver, Carmen'

_publ_section_title
;
 Pd-catalysed methoxycarbonylation of vinylarenes using chiral
 monodentate phosphetanes and phospholane as ligands. Effect of
 substrate substituents on enantioselectivity.
;
_journal_issue 47
_journal_name_full 'Dalton transactions (Cambridge, England : 2003)'
_journal_page_first 5524
_journal_page_last 5530
_journal_paper_doi 10.1039/b705230h
_journal_year 2007
_chemical_absolute_configuration unk
_chemical_formula_sum 'C34 H66 Cl2 P2 Pd'
_chemical_formula_weight 714.11
_chemical_name_systematic
;

?

;
_space_group_IT_number 154
_symmetry_cell_setting trigonal
_symmetry_space_group_name_Hall 'P 32 2"'
_symmetry_space_group_name_H-M 'P 32 2 1'
_atom_sites_solution_hydrogens geom
_atom_sites_solution_primary direct
_atom_sites_solution_secondary difmap
_audit_creation_method SHELXL-97
_cell_angle_alpha 90.00
_cell_angle_beta 90.00
_cell_angle_gamma 120.00
_cell_formula_units_Z 3
_cell_length_a 13.3102(7)
_cell_length_b 13.3102(7)
_cell_length_c 19.1593(19)
_cell_measurement_reflns_used 9023
_cell_measurement_temperature 100(2)
_cell_measurement_theta_max 38.41
_cell_measurement_theta_min 3.06
_cell_volume 2939.5(4)
_computing_cell_refinement 'Bruker SMART'
_computing_data_collection 'Bruker SMART'
_computing_data_reduction 'Bruker SAINT'
_computing_molecular_graphics 'Bruker SHELXTL'
_computing_publication_material 'Bruker SHELXTL'
_computing_structure_refinement 'SHELXL-97 (Sheldrick, 1997)'
_computing_structure_solution 'SHELXS-97 (Sheldrick, 1990)'
_diffrn_ambient_temperature 100(2)
_diffrn_measured_fraction_theta_full 0.974
_diffrn_measured_fraction_theta_max 0.974
_diffrn_measurement_device_type 'CCD area detector'
_diffrn_measurement_method 'phi and omega scans'
_diffrn_radiation_monochromator graphite
_diffrn_radiation_source 'fine-focus sealed tube'
_diffrn_radiation_type MoK\a
_diffrn_radiation_wavelength 0.71073
_diffrn_reflns_av_R_equivalents 0.0530
_diffrn_reflns_av_sigmaI/netI 0.0435
_diffrn_reflns_limit_h_max 23
_diffrn_reflns_limit_h_min -23
_diffrn_reflns_limit_k_max 23
_diffrn_reflns_limit_k_min -23
_diffrn_reflns_limit_l_max 19
_diffrn_reflns_limit_l_min -34
_diffrn_reflns_number 57892
_diffrn_reflns_theta_full 39.56
_diffrn_reflns_theta_max 39.56
_diffrn_reflns_theta_min 2.76
_exptl_absorpt_coefficient_mu 0.711
_exptl_absorpt_correction_T_max 0.8150
_exptl_absorpt_correction_T_min 0.8150
_exptl_absorpt_correction_type none
_exptl_crystal_colour colorless
_exptl_crystal_density_diffrn 1.210
_exptl_crystal_density_method 'not measured'
_exptl_crystal_description block
_exptl_crystal_F_000 1140
_exptl_crystal_size_max 0.30
_exptl_crystal_size_mid 0.30
_exptl_crystal_size_min 0.30
_refine_diff_density_max 1.680
_refine_diff_density_min -2.387
_refine_diff_density_rms 0.129
_refine_ls_abs_structure_details 'Flack H D (1983), Acta Cryst. A39, 876-881'
_refine_ls_abs_structure_Flack 0.06(4)
_refine_ls_extinction_method none
_refine_ls_goodness_of_fit_ref 1.169
_refine_ls_hydrogen_treatment noref
_refine_ls_matrix_type full
_refine_ls_number_parameters 345
_refine_ls_number_reflns 11484
_refine_ls_number_restraints 266
_refine_ls_restrained_S_all 1.187
_refine_ls_R_factor_all 0.0809
_refine_ls_R_factor_gt 0.0745
_refine_ls_shift/su_max 0.000
_refine_ls_shift/su_mean 0.000
_refine_ls_structure_factor_coef Fsqd
_refine_ls_weighting_details 'calc w=1/[\s^2^(Fo^2^)+(0.0243P)^2^+6.7716P] where P=(Fo^2^+2Fc^2^)/3'
_refine_ls_weighting_scheme calc
_refine_ls_wR_factor_gt 0.1582
_refine_ls_wR_factor_ref 0.1618
_reflns_number_gt 10617
_reflns_number_total 11484
_reflns_threshold_expression >2sigma(I)
_cod_data_source_file b705230h.txt
_cod_data_source_block cygo01_0m
_cod_depositor_comments
;
The following automatic conversions were performed:
'_symmetry_cell_setting' value 'Trigonal' changed to 'trigonal' according
to '/home/saulius/struct/CIF-dictionaries/cif_core.dic' dictionary named
'cif_core.dic' version 2.4.1 from 2010-06-29.

Automatic conversion script
Id: cif_fix_enum 1527 2010-12-29 10:47:43Z saulius 
;
_cod_original_sg_symbol_H-M P3(2)21
_cod_database_code 7005784

loop_
_symmetry_equiv_pos_as_xyz
'x, y, z'
'-y, x-y, z+2/3'
'-x+y, -x, z+1/3'
'y, x, -z'
'x-y, -y, -z+1/3'
'-x, -x+y, -z+2/3'

loop_
_atom_site_label
_atom_site_type_symbol
_atom_site_fract_x
_atom_site_fract_y
_atom_site_fract_z
_atom_site_U_iso_or_equiv
_atom_site_adp_type
_atom_site_occupancy
_atom_site_symmetry_multiplicity
_atom_site_calc_flag
_atom_site_refinement_flags
_atom_site_disorder_assembly
_atom_site_disorder_group
Pd1 Pd 0.48205(4) 0.48205(4) 0.0000 0.02888(9) Uani 1 2 d SU A .
Cl1 Cl 0.54425(12) 0.42682(10) 0.09711(4) 0.0399(2) Uani 1 1 d U . .
P1 P 0.39546(13) 0.55369(11) 0.07533(5) 0.0408(3) Uani 1 1 d U . .
C1 C 0.4022(6) 0.6946(7) 0.0626(3) 0.0218(13) Uani 0.495(8) 1 d PDU A 1
C2 C 0.4411(13) 0.7526(10) -0.0090(5) 0.030(2) Uani 0.495(8) 1 d PDU A 1
H2A H 0.3765 0.7149 -0.0421 0.045 Uiso 0.495(8) 1 calc PR A 1
H2B H 0.5065 0.7449 -0.0257 0.045 Uiso 0.495(8) 1 calc PR A 1
H2C H 0.4650 0.8350 -0.0051 0.045 Uiso 0.495(8) 1 calc PR A 1
C3 C 0.2931(8) 0.7006(8) 0.0818(5) 0.0356(17) Uani 0.495(8) 1 d PDU A 1
H3A H 0.3138 0.7819 0.0875 0.053 Uiso 0.495(8) 1 calc PR A 1
H3B H 0.2607 0.6587 0.1256 0.053 Uiso 0.495(8) 1 calc PR A 1
H3C H 0.2354 0.6651 0.0446 0.053 Uiso 0.495(8) 1 calc PR A 1
C4 C 0.4471(9) 0.6096(6) 0.1555(4) 0.0329(15) Uani 0.495(8) 1 d PDU A 1
H4A H 0.3863 0.5890 0.1913 0.039 Uiso 0.495(8) 1 calc PR A 1
H4B H 0.5093 0.5956 0.1726 0.039 Uiso 0.495(8) 1 calc PR A 1
C5 C 0.4915(7) 0.7301(6) 0.1223(4) 0.0358(17) Uani 0.495(8) 1 d PDU A 1
C6 C 0.4964(14) 0.8201(10) 0.1748(6) 0.057(3) Uani 0.495(8) 1 d PDU A 1
H6A H 0.5526 0.8325 0.2116 0.086 Uiso 0.495(8) 1 calc PR A 1
H6B H 0.4195 0.7915 0.1956 0.086 Uiso 0.495(8) 1 calc PR A 1
H6C H 0.5202 0.8935 0.1506 0.086 Uiso 0.495(8) 1 calc PR A 1
C7 C 0.6160(8) 0.7755(11) 0.0960(7) 0.050(3) Uani 0.495(8) 1 d PDU A 1
H7A H 0.6465 0.8537 0.0768 0.075 Uiso 0.495(8) 1 calc PR A 1
H7B H 0.6158 0.7237 0.0595 0.075 Uiso 0.495(8) 1 calc PR A 1
H7C H 0.6651 0.7781 0.1348 0.075 Uiso 0.495(8) 1 calc PR A 1
C8 C 0.2682(6) 0.4499(5) 0.1110(3) 0.0237(12) Uani 0.495(8) 1 d PDU A 1
H8 H 0.2304 0.4889 0.1353 0.028 Uiso 0.495(8) 1 calc PR A 1
C9 C 0.1880(6) 0.3741(5) 0.0517(4) 0.0288(14) Uani 0.495(8) 1 d PDU A 1
H9 H 0.2302 0.3407 0.0262 0.035 Uiso 0.495(8) 1 calc PR A 1
C10 C 0.1582(8) 0.4410(9) -0.0026(4) 0.037(2) Uani 0.495(8) 1 d PDU A 1
H10 H 0.2277 0.5193 -0.0107 0.045 Uiso 0.495(8) 1 calc PR A 1
C11 C 0.0472(8) 0.4524(10) 0.0025(5) 0.041(2) Uani 0.495(8) 1 d PDU A 1
H11A H 0.0466 0.5005 -0.0360 0.061 Uiso 0.495(8) 1 calc PR A 1
H11B H 0.0473 0.4885 0.0471 0.061 Uiso 0.495(8) 1 calc PR A 1
H11C H -0.0219 0.3751 -0.0003 0.061 Uiso 0.495(8) 1 calc PR A 1
C12 C 0.2909(6) 0.3773(6) 0.1650(4) 0.0299(14) Uani 0.495(8) 1 d PDU A 1
H12A H 0.3357 0.3451 0.1425 0.036 Uiso 0.495(8) 1 calc PR A 1
H12B H 0.3382 0.4283 0.2037 0.036 Uiso 0.495(8) 1 calc PR A 1
C13 C 0.1776(6) 0.2771(6) 0.1947(4) 0.0371(17) Uani 0.495(8) 1 d PDU A 1
H13 H 0.1351 0.3110 0.2194 0.045 Uiso 0.495(8) 1 calc PR A 1
C14 C 0.0757(6) 0.2708(7) 0.0810(5) 0.0409(19) Uani 0.495(8) 1 d PDU A 1
H14A H 0.0284 0.3003 0.1033 0.049 Uiso 0.495(8) 1 calc PR A 1
H14B H 0.0300 0.2193 0.0421 0.049 Uiso 0.495(8) 1 calc PR A 1
C15 C 0.1217(10) 0.3728(11) -0.0717(5) 0.047(2) Uani 0.495(8) 1 d PDU A 1
H15A H 0.1836 0.3588 -0.0877 0.070 Uiso 0.495(8) 1 calc PR A 1
H15B H 0.1078 0.4178 -0.1070 0.070 Uiso 0.495(8) 1 calc PR A 1
H15C H 0.0505 0.2984 -0.0644 0.070 Uiso 0.495(8) 1 calc PR A 1
C16 C 0.1010(8) 0.2006(7) 0.1348(4) 0.0406(18) Uani 0.495(8) 1 d PDU A 1
H16A H 0.0269 0.1383 0.1540 0.049 Uiso 0.495(8) 1 calc PR A 1
H16B H 0.1405 0.1636 0.1112 0.049 Uiso 0.495(8) 1 calc PR A 1
C17 C 0.2059(11) 0.2085(10) 0.2482(6) 0.051(2) Uani 0.495(8) 1 d PDU A 1
H17A H 0.1342 0.1500 0.2707 0.076 Uiso 0.495(8) 1 calc PR A 1
H17B H 0.2590 0.2617 0.2836 0.076 Uiso 0.495(8) 1 calc PR A 1
H17C H 0.2427 0.1700 0.2243 0.076 Uiso 0.495(8) 1 calc PR A 1
C1' C 0.4327(6) 0.7159(9) 0.0721(4) 0.0310(18) Uani 0.505(8) 1 d PDU A 2
C2' C 0.4552(14) 0.7743(12) 0.0005(5) 0.035(3) Uani 0.505(8) 1 d PDU A 2
H2A' H 0.3825 0.7408 -0.0259 0.053 Uiso 0.505(8) 1 calc PR A 2
H2B' H 0.5118 0.7617 -0.0251 0.053 Uiso 0.505(8) 1 calc PR A 2
H2C' H 0.4859 0.8577 0.0065 0.053 Uiso 0.505(8) 1 calc PR A 2
C3' C 0.3305(8) 0.7202(8) 0.1067(6) 0.0358(17) Uani 0.505(8) 1 d PDU A 2
H3A' H 0.3496 0.8012 0.1116 0.054 Uiso 0.505(8) 1 calc PR A 2
H3B' H 0.3158 0.6840 0.1529 0.054 Uiso 0.505(8) 1 calc PR A 2
H3C' H 0.2611 0.6782 0.0777 0.054 Uiso 0.505(8) 1 calc PR A 2
C4' C 0.5038(7) 0.6406(6) 0.1543(3) 0.0275(13) Uani 0.505(8) 1 d PDU A 2
H4A' H 0.4711 0.6206 0.2020 0.033 Uiso 0.505(8) 1 d PR A 2
H4B' H 0.5792 0.6430 0.1509 0.033 Uiso 0.505(8) 1 d PR A 2
C5' C 0.5394(6) 0.7579(5) 0.1197(3) 0.0289(13) Uani 0.505(8) 1 d PDU A 2
C6' C 0.5593(11) 0.8549(9) 0.1710(5) 0.047(2) Uani 0.505(8) 1 d PDU A 2
H6A' H 0.6205 0.8671 0.2041 0.071 Uiso 0.505(8) 1 calc PR A 2
H6B' H 0.4873 0.8326 0.1964 0.071 Uiso 0.505(8) 1 calc PR A 2
H6C' H 0.5827 0.9268 0.1451 0.071 Uiso 0.505(8) 1 calc PR A 2
C7' C 0.6503(8) 0.7983(10) 0.0763(6) 0.047(2) Uani 0.505(8) 1 d PDU A 2
H7A' H 0.6772 0.8576 0.0397 0.071 Uiso 0.505(8) 1 d PR A 2
H7B' H 0.6479 0.7284 0.0580 0.071 Uiso 0.505(8) 1 d PR A 2
H7C' H 0.7037 0.8279 0.1161 0.071 Uiso 0.505(8) 1 d PR A 2
C8' C 0.2271(6) 0.4220(5) 0.0934(3) 0.0242(12) Uani 0.505(8) 1 d PDU A 2
H8' H 0.1839 0.4561 0.1168 0.029 Uiso 0.505(8) 1 calc PR A 2
C9' C 0.1566(6) 0.3525(5) 0.0294(3) 0.0278(13) Uani 0.505(8) 1 d PDU A 2
H9' H 0.2036 0.3235 0.0049 0.033 Uiso 0.505(8) 1 calc PR A 2
C10' C 0.1364(7) 0.4281(7) -0.0230(3) 0.0316(16) Uani 0.505(8) 1 d PDU A 2
H10' H 0.2152 0.4965 -0.0313 0.038 Uiso 0.505(8) 1 calc PR A 2
C11' C 0.0730(8) 0.4761(8) 0.0221(5) 0.0362(17) Uani 0.505(8) 1 d PDU A 2
H11D H 0.0794 0.5452 -0.0003 0.054 Uiso 0.505(8) 1 calc PR A 2
H11E H 0.1085 0.4966 0.0685 0.054 Uiso 0.505(8) 1 calc PR A 2
H11F H -0.0090 0.4168 0.0265 0.054 Uiso 0.505(8) 1 calc PR A 2
C12' C 0.2452(6) 0.3457(5) 0.1468(4) 0.0284(14) Uani 0.505(8) 1 d PDU A 2
H12C H 0.2946 0.3175 0.1259 0.034 Uiso 0.505(8) 1 calc PR A 2
H12D H 0.2857 0.3928 0.1884 0.034 Uiso 0.505(8) 1 calc PR A 2
C13' C 0.1286(6) 0.2416(6) 0.1690(4) 0.0374(17) Uani 0.505(8) 1 d PDU A 2
H13' H 0.0806 0.2711 0.1915 0.045 Uiso 0.505(8) 1 calc PR A 2
C14' C 0.0426(6) 0.2454(6) 0.0524(5) 0.0370(17) Uani 0.505(8) 1 d PDU A 2
H14C H -0.0082 0.2710 0.0743 0.044 Uiso 0.505(8) 1 calc PR A 2
H14D H 0.0020 0.1982 0.0108 0.044 Uiso 0.505(8) 1 calc PR A 2
C15' C 0.0986(10) 0.3680(9) -0.0941(4) 0.041(2) Uani 0.505(8) 1 d PDU A 2
H15D H 0.1616 0.3592 -0.1141 0.062 Uiso 0.505(8) 1 calc PR A 2
H15E H 0.0805 0.4149 -0.1255 0.062 Uiso 0.505(8) 1 calc PR A 2
H15F H 0.0296 0.2913 -0.0882 0.062 Uiso 0.505(8) 1 calc PR A 2
C16' C 0.0640(8) 0.1702(7) 0.1045(4) 0.0394(18) Uani 0.505(8) 1 d PDU A 2
H16C H -0.0112 0.1031 0.1189 0.047 Uiso 0.505(8) 1 calc PR A 2
H16D H 0.1104 0.1400 0.0818 0.047 Uiso 0.505(8) 1 calc PR A 2
C17' C 0.1502(10) 0.1683(9) 0.2227(5) 0.048(2) Uani 0.505(8) 1 d PDU A 2
H17D H 0.0771 0.0970 0.2325 0.073 Uiso 0.505(8) 1 calc PR A 2
H17E H 0.1808 0.2128 0.2658 0.073 Uiso 0.505(8) 1 calc PR A 2
H17F H 0.2065 0.1485 0.2037 0.073 Uiso 0.505(8) 1 calc PR A 2

loop_
_atom_site_aniso_label
_atom_site_aniso_U_11
_atom_site_aniso_U_22
_atom_site_aniso_U_33
_atom_site_aniso_U_23
_atom_site_aniso_U_13
_atom_site_aniso_U_12
Pd1 0.0479(2) 0.0479(2) 0.01430(9) -0.00008(4) 0.00008(4) 0.0416(2)
Cl1 0.0743(7) 0.0490(5) 0.0212(3) -0.0044(3) -0.0112(4) 0.0494(5)
P1 0.0821(9) 0.0464(5) 0.0230(4) 0.0164(4) 0.0242(5) 0.0539(6)
C1 0.030(3) 0.020(2) 0.020(2) 0.0077(19) 0.007(2) 0.016(2)
C2 0.038(4) 0.021(3) 0.030(3) 0.010(3) 0.003(3) 0.015(3)
C3 0.041(3) 0.033(3) 0.041(3) 0.004(3) 0.015(3) 0.024(3)
C4 0.045(4) 0.028(3) 0.027(3) 0.003(2) -0.001(3) 0.019(3)
C5 0.044(4) 0.030(3) 0.033(3) 0.003(2) -0.003(3) 0.018(3)
C6 0.073(5) 0.046(4) 0.056(5) -0.005(3) -0.002(4) 0.032(4)
C7 0.053(5) 0.048(4) 0.054(4) 0.004(3) -0.010(3) 0.029(3)
C8 0.025(3) 0.023(2) 0.027(3) 0.0023(19) 0.007(2) 0.015(2)
C9 0.029(3) 0.029(3) 0.032(3) -0.002(2) 0.007(2) 0.017(2)
C10 0.036(3) 0.047(4) 0.034(4) 0.001(3) 0.003(3) 0.023(3)
C11 0.042(2) 0.039(2) 0.042(2) -0.0006(10) 0.0016(10) 0.0207(13)
C12 0.034(3) 0.026(3) 0.034(3) 0.010(2) 0.008(2) 0.018(2)
C13 0.041(3) 0.032(3) 0.042(3) 0.008(2) 0.011(3) 0.021(3)
C14 0.035(3) 0.036(3) 0.050(4) 0.001(3) 0.001(3) 0.017(3)
C15 0.040(4) 0.055(4) 0.041(4) -0.001(3) -0.003(3) 0.020(3)
C16 0.040(3) 0.032(3) 0.050(4) 0.008(3) 0.009(3) 0.018(3)
C17 0.058(4) 0.044(4) 0.051(4) 0.013(3) 0.010(3) 0.027(3)
C1' 0.030(3) 0.036(4) 0.034(3) 0.000(3) 0.004(2) 0.022(3)
C2' 0.038(4) 0.034(5) 0.035(4) 0.008(3) -0.002(3) 0.018(3)
C3' 0.039(3) 0.032(3) 0.046(4) 0.000(3) 0.009(3) 0.024(3)
C4' 0.036(3) 0.029(3) 0.022(2) -0.002(2) 0.002(2) 0.019(2)
C5' 0.036(3) 0.027(3) 0.029(3) 0.001(2) 0.002(2) 0.020(2)
C6' 0.055(4) 0.042(4) 0.051(4) -0.008(3) 0.000(3) 0.029(3)
C7' 0.043(4) 0.051(4) 0.051(4) 0.005(3) 0.004(3) 0.025(3)
C8' 0.030(3) 0.022(2) 0.027(3) 0.0071(18) 0.010(2) 0.018(2)
C9' 0.032(3) 0.026(2) 0.029(3) 0.002(2) 0.009(2) 0.016(2)
C10' 0.034(3) 0.037(3) 0.026(3) 0.004(2) 0.013(2) 0.019(3)
C11' 0.0354(19) 0.0372(19) 0.0358(19) -0.0007(9) 0.0000(9) 0.0180(12)
C12' 0.036(3) 0.022(2) 0.033(3) 0.008(2) 0.008(2) 0.019(2)
C13' 0.039(3) 0.035(3) 0.039(3) 0.015(3) 0.012(3) 0.019(3)
C14' 0.035(3) 0.033(3) 0.042(3) 0.006(3) 0.007(3) 0.016(2)
C15' 0.040(4) 0.046(4) 0.036(4) 0.004(3) 0.004(3) 0.019(3)
C16' 0.041(3) 0.038(3) 0.043(4) 0.006(3) 0.006(3) 0.023(3)
C17' 0.056(4) 0.043(4) 0.047(4) 0.013(3) 0.007(3) 0.025(3)

loop_
_atom_type_symbol
_atom_type_description
_atom_type_scat_dispersion_real
_atom_type_scat_dispersion_imag
_atom_type_scat_source
C C 0.0033 0.0016 'International Tables Vol C Tables 4.2.6.8 and 6.1.1.4'
H H 0.0000 0.0000 'International Tables Vol C Tables 4.2.6.8 and 6.1.1.4'
P P 0.1023 0.0942 'International Tables Vol C Tables 4.2.6.8 and 6.1.1.4'
Pd Pd -0.9988 1.0072 'International Tables Vol C Tables 4.2.6.8 and 6.1.1.4'
Cl Cl 0.1484 0.1585 'International Tables Vol C Tables 4.2.6.8 and 6.1.1.4'

loop_
_geom_angle_atom_site_label_1
_geom_angle_atom_site_label_2
_geom_angle_atom_site_label_3
_geom_angle
_geom_angle_site_symmetry_1
_geom_angle_site_symmetry_3
_geom_angle_publ_flag
Cl1 Pd1 Cl1 177.69(7) . 4 ?
Cl1 Pd1 P1 87.73(3) . . ?
Cl1 Pd1 P1 92.37(3) 4 . ?
Cl1 Pd1 P1 92.37(3) . 4 ?
Cl1 Pd1 P1 87.73(3) 4 4 ?
P1 Pd1 P1 175.10(8) . 4 ?
C4 P1 C8 90.8(4) . . ?
C4 P1 C1 82.6(3) . . ?
C8 P1 C1 113.5(3) . . ?
C4 P1 C1' 73.8(3) . . ?
C8 P1 C1' 120.4(3) . . ?
C1 P1 C1' 11.7(3) . . ?
C4 P1 C4' 17.9(3) . . ?
C8 P1 C4' 107.5(3) . . ?
C1 P1 C4' 81.9(3) . . ?
C1' P1 C4' 71.1(3) . . ?
C4 P1 C8' 104.5(4) . . ?
C8 P1 C8' 14.2(2) . . ?
C1 P1 C8' 111.3(3) . . ?
C1' P1 C8' 120.6(3) . . ?
C4' P1 C8' 121.6(3) . . ?
C4 P1 C5 43.76(19) . . ?
C8 P1 C5 120.5(3) . . ?
C1 P1 C5 43.29(17) . . ?
C1' P1 C5 32.3(3) . . ?
C4' P1 C5 38.8(3) . . ?
C8' P1 C5 129.3(3) . . ?
C4 P1 Pd1 124.5(3) . . ?
C8 P1 Pd1 114.3(2) . . ?
C1 P1 Pd1 123.4(2) . . ?
C1' P1 Pd1 121.9(2) . . ?
C4' P1 Pd1 110.0(2) . . ?
C8' P1 Pd1 107.73(17) . . ?
C5 P1 Pd1 122.8(2) . . ?
C2 C1 C3 106.1(8) . . ?
C2 C1 C5 119.7(8) . . ?
C3 C1 C5 114.2(7) . . ?
C2 C1 P1 117.5(7) . . ?
C3 C1 P1 117.0(5) . . ?
C5 C1 P1 81.5(4) . . ?
C5 C4 P1 86.7(4) . . ?
C7 C5 C6 106.9(9) . . ?
C7 C5 C4 108.7(7) . . ?
C6 C5 C4 112.6(7) . . ?
C7 C5 C1 113.1(7) . . ?
C6 C5 C1 116.6(8) . . ?
C4 C5 C1 98.7(5) . . ?
C7 C5 P1 102.7(6) . . ?
C6 C5 P1 149.6(7) . . ?
C4 C5 P1 49.5(4) . . ?
C1 C5 P1 55.2(3) . . ?
C9 C8 C12 111.8(5) . . ?
C9 C8 P1 108.5(4) . . ?
C12 C8 P1 110.5(4) . . ?
C8 C9 C14 111.1(6) . . ?
C8 C9 C10 114.3(5) . . ?
C14 C9 C10 110.2(6) . . ?
C15 C10 C9 109.6(7) . . ?
C15 C10 C11 94.3(8) . . ?
C9 C10 C11 122.8(8) . . ?
C13 C12 C8 112.1(5) . . ?
C16 C13 C12 109.6(7) . . ?
C16 C13 C17 112.5(7) . . ?
C12 C13 C17 109.6(6) . . ?
C16 C14 C9 112.1(6) . . ?
C13 C16 C14 111.9(7) . . ?
C2' C1' C5' 115.8(8) . . ?
C2' C1' C3' 108.7(9) . . ?
C5' C1' C3' 113.9(7) . . ?
C2' C1' P1 117.6(8) . . ?
C5' C1' P1 93.5(5) . . ?
C3' C1' P1 106.6(6) . . ?
C5' C4' P1 91.6(4) . . ?
C6' C5' C7' 108.7(8) . . ?
C6' C5' C4' 114.4(6) . . ?
C7' C5' C4' 110.0(6) . . ?
C6' C5' C1' 115.1(7) . . ?
C7' C5' C1' 111.0(7) . . ?
C4' C5' C1' 97.3(6) . . ?
C9' C8' C12' 112.4(5) . . ?
C9' C8' P1 116.9(4) . . ?
C12' C8' P1 102.1(4) . . ?
C10' C9' C14' 112.3(6) . . ?
C10' C9' C8' 112.3(5) . . ?
C14' C9' C8' 110.5(6) . . ?
C15' C10' C9' 110.9(6) . . ?
C15' C10' C11' 127.3(8) . . ?
C9' C10' C11' 102.5(6) . . ?
C13' C12' C8' 111.0(5) . . ?
C16' C13' C12' 109.6(6) . . ?
C16' C13' C17' 111.7(7) . . ?
C12' C13' C17' 109.4(6) . . ?
C16' C14' C9' 111.8(6) . . ?
C13' C16' C14' 110.4(6) . . ?

loop_
_geom_bond_atom_site_label_1
_geom_bond_atom_site_label_2
_geom_bond_distance
_geom_bond_site_symmetry_2
_geom_bond_publ_flag
Pd1 Cl1 2.3013(7) . ?
Pd1 Cl1 2.3014(7) 4 ?
Pd1 P1 2.3280(8) . ?
Pd1 P1 2.3280(8) 4 ?
P1 C4 1.696(8) . ?
P1 C8 1.704(7) . ?
P1 C1 1.848(8) . ?
P1 C1' 1.961(11) . ?
P1 C4' 2.009(8) . ?
P1 C8' 2.070(7) . ?
P1 C5 2.226(7) . ?
C1 C2 1.533(5) . ?
C1 C3 1.538(5) . ?
C1 C5 1.543(5) . ?
C4 C5 1.542(5) . ?
C5 C7 1.537(5) . ?
C5 C6 1.541(5) . ?
C8 C9 1.541(5) . ?
C8 C12 1.545(5) . ?
C9 C14 1.544(5) . ?
C9 C10 1.545(5) . ?
C10 C15 1.540(5) . ?
C10 C11 1.561(5) . ?
C12 C13 1.538(5) . ?
C13 C16 1.536(5) . ?
C13 C17 1.541(5) . ?
C14 C16 1.537(5) . ?
C1' C2' 1.532(5) . ?
C1' C5' 1.538(5) . ?
C1' C3' 1.538(5) . ?
C4' C5' 1.538(5) . ?
C5' C6' 1.536(5) . ?
C5' C7' 1.537(5) . ?
C8' C9' 1.540(5) . ?
C8' C12' 1.543(4) . ?
C9' C10' 1.537(5) . ?
C9' C14' 1.538(5) . ?
C10' C15' 1.532(5) . ?
C10' C11' 1.550(5) . ?
C12' C13' 1.536(5) . ?
C13' C16' 1.534(5) . ?
C13' C17' 1.539(5) . ?
C14' C16' 1.537(5) . ?

loop_
_geom_torsion_atom_site_label_1
_geom_torsion_atom_site_label_2
_geom_torsion_atom_site_label_3
_geom_torsion_atom_site_label_4
_geom_torsion
_geom_torsion_site_symmetry_1
_geom_torsion_site_symmetry_2
_geom_torsion_site_symmetry_3
_geom_torsion_site_symmetry_4
_geom_torsion_publ_flag
Cl1 Pd1 P1 C4 31.6(3) . . . . ?
Cl1 Pd1 P1 C4 -146.1(3) 4 . . . ?
P1 Pd1 P1 C4 122.9(3) 4 . . . ?
Cl1 Pd1 P1 C8 -77.5(2) . . . . ?
Cl1 Pd1 P1 C8 104.8(2) 4 . . . ?
P1 Pd1 P1 C8 13.7(2) 4 . . . ?
Cl1 Pd1 P1 C1 137.0(3) . . . . ?
Cl1 Pd1 P1 C1 -40.7(3) 4 . . . ?
P1 Pd1 P1 C1 -131.7(3) 4 . . . ?
Cl1 Pd1 P1 C1' 123.2(3) . . . . ?
Cl1 Pd1 P1 C1' -54.5(3) 4 . . . ?
P1 Pd1 P1 C1' -145.5(3) 4 . . . ?
Cl1 Pd1 P1 C4' 43.54(19) . . . . ?
Cl1 Pd1 P1 C4' -134.15(19) 4 . . . ?
P1 Pd1 P1 C4' 134.80(19) 4 . . . ?
Cl1 Pd1 P1 C8' -90.99(17) . . . . ?
Cl1 Pd1 P1 C8' 91.31(17) 4 . . . ?
P1 Pd1 P1 C8' 0.27(16) 4 . . . ?
Cl1 Pd1 P1 C5 84.7(2) . . . . ?
Cl1 Pd1 P1 C5 -92.9(2) 4 . . . ?
P1 Pd1 P1 C5 176.0(2) 4 . . . ?
C4 P1 C1 C2 141.6(8) . . . . ?
C8 P1 C1 C2 -130.8(8) . . . . ?
C1' P1 C1 C2 101(2) . . . . ?
C4' P1 C1 C2 123.6(8) . . . . ?
C8' P1 C1 C2 -115.7(8) . . . . ?
C5 P1 C1 C2 119.1(9) . . . . ?
Pd1 P1 C1 C2 14.9(8) . . . . ?
C4 P1 C1 C3 -90.4(7) . . . . ?
C8 P1 C1 C3 -2.8(7) . . . . ?
C1' P1 C1 C3 -131(2) . . . . ?
C4' P1 C1 C3 -108.4(6) . . . . ?
C8' P1 C1 C3 12.4(7) . . . . ?
C5 P1 C1 C3 -112.9(7) . . . . ?
Pd1 P1 C1 C3 142.9(5) . . . . ?
C4 P1 C1 C5 22.5(5) . . . . ?
C8 P1 C1 C5 110.1(4) . . . . ?
C1' P1 C1 C5 -18.3(17) . . . . ?
C4' P1 C1 C5 4.5(4) . . . . ?
C8' P1 C1 C5 125.2(4) . . . . ?
Pd1 P1 C1 C5 -104.2(4) . . . . ?
C8 P1 C4 C5 -136.0(5) . . . . ?
C1 P1 C4 C5 -22.3(5) . . . . ?
C1' P1 C4 C5 -14.4(4) . . . . ?
C4' P1 C4 C5 64.2(9) . . . . ?
C8' P1 C4 C5 -132.5(5) . . . . ?
Pd1 P1 C4 C5 103.5(4) . . . . ?
P1 C4 C5 C7 -90.9(7) . . . . ?
P1 C4 C5 C6 150.9(8) . . . . ?
P1 C4 C5 C1 27.2(6) . . . . ?
C2 C1 C5 C7 -27.1(11) . . . . ?
C3 C1 C5 C7 -154.4(7) . . . . ?
P1 C1 C5 C7 89.7(7) . . . . ?
C2 C1 C5 C6 97.4(11) . . . . ?
C3 C1 C5 C6 -29.9(10) . . . . ?
P1 C1 C5 C6 -145.7(8) . . . . ?
C2 C1 C5 C4 -141.9(9) . . . . ?
C3 C1 C5 C4 90.8(8) . . . . ?
P1 C1 C5 C4 -25.0(5) . . . . ?
C2 C1 C5 P1 -116.9(9) . . . . ?
C3 C1 C5 P1 115.8(6) . . . . ?
C4 P1 C5 C7 103.9(8) . . . . ?
C8 P1 C5 C7 157.6(5) . . . . ?
C1 P1 C5 C7 -109.4(6) . . . . ?
C1' P1 C5 C7 -102.6(7) . . . . ?
C4' P1 C5 C7 77.7(7) . . . . ?
C8' P1 C5 C7 171.1(5) . . . . ?
Pd1 P1 C5 C7 -3.6(6) . . . . ?
C4 P1 C5 C6 -62.7(13) . . . . ?
C8 P1 C5 C6 -9.0(14) . . . . ?
C1 P1 C5 C6 83.9(14) . . . . ?
C1' P1 C5 C6 90.8(14) . . . . ?
C4' P1 C5 C6 -89.0(13) . . . . ?
C8' P1 C5 C6 4.5(14) . . . . ?
Pd1 P1 C5 C6 -170.3(12) . . . . ?
C8 P1 C5 C4 53.7(6) . . . . ?
C1 P1 C5 C4 146.7(7) . . . . ?
C1' P1 C5 C4 153.5(8) . . . . ?
C4' P1 C5 C4 -26.2(5) . . . . ?
C8' P1 C5 C4 67.2(6) . . . . ?
Pd1 P1 C5 C4 -107.5(5) . . . . ?
C4 P1 C5 C1 -146.7(7) . . . . ?
C8 P1 C5 C1 -93.0(4) . . . . ?
C1' P1 C5 C1 6.8(6) . . . . ?
C4' P1 C5 C1 -172.9(6) . . . . ?
C8' P1 C5 C1 -79.5(4) . . . . ?
Pd1 P1 C5 C1 105.8(4) . . . . ?
C4 P1 C8 C9 179.3(5) . . . . ?
C1 P1 C8 C9 97.1(5) . . . . ?
C1' P1 C8 C9 107.7(5) . . . . ?
C4' P1 C8 C9 -174.3(4) . . . . ?
C8' P1 C8 C9 13.1(9) . . . . ?
C5 P1 C8 C9 145.4(4) . . . . ?
Pd1 P1 C8 C9 -51.9(4) . . . . ?
C4 P1 C8 C12 -57.8(5) . . . . ?
C1 P1 C8 C12 -140.0(5) . . . . ?
C1' P1 C8 C12 -129.4(5) . . . . ?
C4' P1 C8 C12 -51.4(5) . . . . ?
C8' P1 C8 C12 136.0(14) . . . . ?
C5 P1 C8 C12 -91.7(5) . . . . ?
Pd1 P1 C8 C12 71.1(5) . . . . ?
C12 C8 C9 C14 52.3(8) . . . . ?
P1 C8 C9 C14 174.4(5) . . . . ?
C12 C8 C9 C10 177.8(6) . . . . ?
P1 C8 C9 C10 -60.1(7) . . . . ?
C8 C9 C10 C15 157.6(7) . . . . ?
C14 C9 C10 C15 -76.5(9) . . . . ?
C8 C9 C10 C11 -93.5(10) . . . . ?
C14 C9 C10 C11 32.5(11) . . . . ?
C9 C8 C12 C13 -55.1(8) . . . . ?
P1 C8 C12 C13 -176.1(5) . . . . ?
C8 C12 C13 C16 56.3(8) . . . . ?
C8 C12 C13 C17 -179.8(7) . . . . ?
C8 C9 C14 C16 -52.9(9) . . . . ?
C10 C9 C14 C16 179.4(7) . . . . ?
C12 C13 C16 C14 -56.6(9) . . . . ?
C17 C13 C16 C14 -178.7(8) . . . . ?
C9 C14 C16 C13 55.8(10) . . . . ?
C4 P1 C1' C2' 157.4(9) . . . . ?
C8 P1 C1' C2' -121.5(9) . . . . ?
C1 P1 C1' C2' -65.0(19) . . . . ?
C4' P1 C1' C2' 138.8(9) . . . . ?
C8' P1 C1' C2' -105.0(9) . . . . ?
C5 P1 C1' C2' 138.7(10) . . . . ?
Pd1 P1 C1' C2' 36.5(9) . . . . ?
C4 P1 C1' C5' 35.8(5) . . . . ?
C8 P1 C1' C5' 116.9(4) . . . . ?
C1 P1 C1' C5' 173(2) . . . . ?
C4' P1 C1' C5' 17.3(4) . . . . ?
C8' P1 C1' C5' 133.4(4) . . . . ?
C5 P1 C1' C5' 17.1(4) . . . . ?
Pd1 P1 C1' C5' -85.1(4) . . . . ?
C4 P1 C1' C3' -80.3(7) . . . . ?
C8 P1 C1' C3' 0.8(7) . . . . ?
C1 P1 C1' C3' 57.2(17) . . . . ?
C4' P1 C1' C3' -98.9(6) . . . . ?
C8' P1 C1' C3' 17.2(7) . . . . ?
C5 P1 C1' C3' -99.1(8) . . . . ?
Pd1 P1 C1' C3' 158.8(5) . . . . ?
C4 P1 C4' C5' -113.0(11) . . . . ?
C8 P1 C4' C5' -134.2(4) . . . . ?
C1 P1 C4' C5' -22.0(4) . . . . ?
C1' P1 C4' C5' -17.2(4) . . . . ?
C8' P1 C4' C5' -132.1(4) . . . . ?
C5 P1 C4' C5' -17.1(4) . . . . ?
Pd1 P1 C4' C5' 100.7(4) . . . . ?
P1 C4' C5' C6' 142.9(6) . . . . ?
P1 C4' C5' C7' -94.4(7) . . . . ?
P1 C4' C5' C1' 21.1(5) . . . . ?
C2' C1' C5' C6' 93.9(11) . . . . ?
C3' C1' C5' C6' -33.1(11) . . . . ?
P1 C1' C5' C6' -143.0(6) . . . . ?
C2' C1' C5' C7' -30.0(12) . . . . ?
C3' C1' C5' C7' -157.1(8) . . . . ?
P1 C1' C5' C7' 93.0(6) . . . . ?
C2' C1' C5' C4' -144.8(9) . . . . ?
C3' C1' C5' C4' 88.2(8) . . . . ?
P1 C1' C5' C4' -21.7(5) . . . . ?
C4 P1 C8' C9' -179.3(5) . . . . ?
C8 P1 C8' C9' -165.0(14) . . . . ?
C1 P1 C8' C9' 93.2(5) . . . . ?
C1' P1 C8' C9' 101.2(5) . . . . ?
C4' P1 C8' C9' -173.3(4) . . . . ?
C5 P1 C8' C9' 139.5(4) . . . . ?
Pd1 P1 C8' C9' -45.1(4) . . . . ?
C4 P1 C8' C12' -56.2(5) . . . . ?
C8 P1 C8' C12' -41.9(10) . . . . ?
C1 P1 C8' C12' -143.7(4) . . . . ?
C1' P1 C8' C12' -135.7(4) . . . . ?
C4' P1 C8' C12' -50.2(5) . . . . ?
C5 P1 C8' C12' -97.4(5) . . . . ?
Pd1 P1 C8' C12' 78.0(4) . . . . ?
C12' C8' C9' C10' 178.7(5) . . . . ?
P1 C8' C9' C10' -63.7(6) . . . . ?
C12' C8' C9' C14' 52.4(7) . . . . ?
P1 C8' C9' C14' 170.0(4) . . . . ?
C14' C9' C10' C15' -71.2(8) . . . . ?
C8' C9' C10' C15' 163.5(7) . . . . ?
C14' C9' C10' C11' 67.3(8) . . . . ?
C8' C9' C10' C11' -58.0(8) . . . . ?
C9' C8' C12' C13' -55.0(8) . . . . ?
P1 C8' C12' C13' 179.0(5) . . . . ?
C8' C12' C13' C16' 57.6(8) . . . . ?
C8' C12' C13' C17' -179.6(7) . . . . ?
C10' C9' C14' C16' 179.8(6) . . . . ?
C8' C9' C14' C16' -53.9(8) . . . . ?
C12' C13' C16' C14' -59.2(8) . . . . ?
C17' C13' C16' C14' 179.4(7) . . . . ?
C9' C14' C16' C13' 58.1(9) . . . . ?
